data_7237141
loop_
_publ_author_name
'Gong, Teng'
'Li, Peng'
'Sui, Qi'
'Chen, Jinquan'
'Xu, Jianhua'
'Gao, En-Qing'

_publ_section_title
;
 A stable electron-deficient metal--organic framework for colorimetric and
 luminescence sensing of phenols and anilines
;
_journal_issue 19
_journal_name_full 'Journal of Materials Chemistry A'
_journal_page_first 9236
_journal_paper_doi 10.1039/C8TA02794C
_journal_volume 6
_journal_year 2018
_chemical_formula_sum 'C34 H37 Cl2 Eu2 N3 O15'
_chemical_formula_weight 1102.48
_space_group_crystal_system orthorhombic
_space_group_IT_number 46
_space_group_name_Hall 'I 2 -2a'
_space_group_name_H-M_alt 'I m a 2'
_atom_sites_solution_hydrogens geom
_audit_creation_method SHELXL-2014/7
_audit_update_record
;
2017-10-13 deposited with the CCDC.
2018-04-24 downloaded from the CCDC.
;
_cell_angle_alpha 90
_cell_angle_beta 90
_cell_angle_gamma 90
_cell_formula_units_Z 2
_cell_length_a 9.7765(4)
_cell_length_b 28.3415(11)
_cell_length_c 7.1889(3)
_cell_measurement_reflns_used 9640
_cell_measurement_temperature 296(2)
_cell_measurement_theta_max 28.37
_cell_measurement_theta_min 2.20
_cell_volume 1991.91(14)
_computing_cell_refinement 'Bruker SMART'
_computing_data_collection 'Bruker SMART'
_computing_data_reduction 'Bruker SAINT'
_computing_molecular_graphics 'Bruker SHELXTL'
_computing_publication_material 'Bruker SHELXTL'
_computing_structure_refinement 'SHELXL-2014/7 (Sheldrick, 2014)'
_computing_structure_solution 'Bruker SHELXTL'
_diffrn_ambient_temperature 296(2)
_diffrn_measured_fraction_theta_full 1.000
_diffrn_measured_fraction_theta_max 0.993
_diffrn_measurement_device_type 'CCD area detector'
_diffrn_measurement_method 'phi and omega scans'
_diffrn_radiation_type MoK\a
_diffrn_radiation_wavelength 0.71073
_diffrn_reflns_av_R_equivalents 0.0242
_diffrn_reflns_av_unetI/netI 0.0219
_diffrn_reflns_Laue_measured_fraction_full 1.000
_diffrn_reflns_Laue_measured_fraction_max 0.993
_diffrn_reflns_limit_h_max 13
_diffrn_reflns_limit_h_min -13
_diffrn_reflns_limit_k_max 36
_diffrn_reflns_limit_k_min -36
_diffrn_reflns_limit_l_max 8
_diffrn_reflns_limit_l_min -9
_diffrn_reflns_number 13530
_diffrn_reflns_point_group_measured_fraction_full 1.000
_diffrn_reflns_point_group_measured_fraction_max 0.995
_diffrn_reflns_theta_full 25.242
_diffrn_reflns_theta_max 28.368
_diffrn_reflns_theta_min 1.437
_exptl_absorpt_coefficient_mu 3.325
_exptl_absorpt_correction_T_max 0.7457
_exptl_absorpt_correction_T_min 0.6264
_exptl_absorpt_correction_type multi-scan
_exptl_absorpt_process_details SADABS
_exptl_crystal_colour red
_exptl_crystal_density_diffrn 1.838
_exptl_crystal_description platy
_exptl_crystal_F_000 1084
_exptl_crystal_size_max 0.4
_exptl_crystal_size_mid 0.25
_exptl_crystal_size_min 0.12
_exptl_transmission_factor_min 1070
_refine_diff_density_max 1.302
_refine_diff_density_min -0.414
_refine_diff_density_rms 0.149
_refine_ls_abs_structure_details
;
 Refined as an inversion twin.
;
_refine_ls_abs_structure_Flack 0.01(3)
_refine_ls_extinction_method none
_refine_ls_goodness_of_fit_ref 1.086
_refine_ls_hydrogen_treatment constr
_refine_ls_matrix_type full
_refine_ls_number_parameters 150
_refine_ls_number_reflns 2370
_refine_ls_number_restraints 4
_refine_ls_restrained_S_all 1.085
_refine_ls_R_factor_all 0.0274
_refine_ls_R_factor_gt 0.0257
_refine_ls_shift/su_max 0.001
_refine_ls_shift/su_mean 0.000
_refine_ls_structure_factor_coef Fsqd
_refine_ls_weighting_details 'w=1/[\s^2^(Fo^2^)+(0.0584P)^2^+0.4831P] where P=(Fo^2^+2Fc^2^)/3'
_refine_ls_weighting_scheme calc
_refine_ls_wR_factor_gt 0.0758
_refine_ls_wR_factor_ref 0.0770
_reflns_Friedel_coverage 0.859
_reflns_Friedel_fraction_full 1.000
_reflns_Friedel_fraction_max 0.998
_reflns_number_gt 2271
_reflns_number_total 2370
_reflns_threshold_expression 'I > 2\s(I)'
_cod_data_source_file c8ta02794c2.cif
_cod_data_source_block b
_cod_original_cell_volume 1991.90(14)
_cod_database_code 7237141
_shelx_shelxl_version_number 2014/7
_shelx_space_group_comment
;
The symmetry employed for this shelxl refinement is uniquely defined
by the following loop, which should always be used as a source of
symmetry information in preference to the above space-group names.
They are only intended as comments.
;

loop_
_space_group_symop_operation_xyz
'x, y, z'
'-x, -y, z'
'x+1/2, -y, z'
'-x+1/2, y, z'
'x+1/2, y+1/2, z+1/2'
'-x+1/2, -y+1/2, z+1/2'
'x+1, -y+1/2, z+1/2'
'-x+1, y+1/2, z+1/2'

loop_
_atom_site_label
_atom_site_type_symbol
_atom_site_fract_x
_atom_site_fract_y
_atom_site_fract_z
_atom_site_U_iso_or_equiv
_atom_site_adp_type
_atom_site_occupancy
_atom_site_site_symmetry_order
_atom_site_calc_flag
_atom_site_refinement_flags_posn
_atom_site_refinement_flags_adp
_atom_site_refinement_flags_occupancy
_atom_site_disorder_assembly
_atom_site_disorder_group
Eu1 Eu -0.2500 -0.26812(2) 0.70366(10) 0.01996(12) Uani 1 2 d S T P . .
C1 C -0.0049(5) -0.29069(18) 0.4897(9) 0.0225(11) Uani 1 1 d . . . . .
C2 C 0.1266(5) -0.30065(19) 0.3887(8) 0.0212(10) Uani 1 1 d . . . . .
C3 C 0.2500 -0.2920(3) 0.4797(12) 0.0207(15) Uani 1 2 d S T P . .
H3A H 0.2500 -0.2805 0.6008 0.025 Uiso 1 2 calc R U P . .
C4 C 0.1267(4) -0.31728(15) 0.2046(17) 0.0238(9) Uani 1 1 d . . . . .
H4A H 0.0446 -0.3219 0.1420 0.029 Uiso 1 1 calc R U . . .
C5 C 0.2500 -0.3267(3) 0.1165(11) 0.0223(15) Uani 1 2 d S T P A .
C6 C 0.2500 -0.3452(3) -0.0798(13) 0.0299(18) Uani 1 2 d S T P . .
H6A H 0.2085 -0.3222 -0.1621 0.036 Uiso 0.5 1 calc R U P A .
H6B H 0.3434 -0.3504 -0.1206 0.036 Uiso 0.5 1 calc R U P . .
C7 C 0.0335(7) -0.3933(2) -0.1347(14) 0.034(3) Uani 0.5 1 d G . P A -1
H7A H -0.0136 -0.3662 -0.1696 0.041 Uiso 0.5 1 calc R U P A -1
C8 C -0.0342(6) -0.4364(3) -0.1280(16) 0.048(4) Uani 0.5 1 d G . P A -1
H8A H -0.1265 -0.4382 -0.1584 0.057 Uiso 0.5 1 calc R U P A -1
C9 C 0.0362(9) -0.4769(2) -0.0759(17) 0.045(4) Uani 0.5 1 d G . P A -1
C10 C 0.1742(9) -0.4744(2) -0.0305(16) 0.044(4) Uani 0.5 1 d G . P A -1
H10A H 0.2213 -0.5015 0.0043 0.053 Uiso 0.5 1 calc R U P A -1
C11 C 0.2418(7) -0.4312(3) -0.0372(14) 0.045(4) Uani 0.5 1 d G . P A -1
H11A H 0.3342 -0.4295 -0.0068 0.055 Uiso 0.5 1 calc R U P A -1
N1 N 0.1715(7) -0.3907(2) -0.0893(12) 0.027(2) Uani 0.5 1 d G . P A -1
O1 O -0.1137(4) -0.28610(17) 0.3979(7) 0.0299(9) Uani 1 1 d . . . . .
O2 O -0.0041(4) -0.28849(16) 0.6610(5) 0.0293(11) Uani 1 1 d . . . . .
O3 O -0.2500 -0.2964(2) 1.0058(9) 0.0333(14) Uani 1 2 d S T P . .
O4 O -0.2500 -0.3545(2) 0.6657(11) 0.040(2) Uani 1 2 d S T P . .
Cl1 Cl -0.1041(6) -0.4117(2) -0.0188(12) 0.0850(17) Uani 0.5 1 d . . P B 2
C12 C -0.097(4) -0.474(3) 0.464(11) 0.24(4) Uiso 0.25 1 d DG . P C -1
H12A H -0.1917 -0.4759 0.4557 0.284 Uiso 0.25 1 calc R U P C -1
C13 C -0.034(6) -0.431(3) 0.499(15) 0.17(4) Uiso 0.25 1 d G . P C -1
H13A H -0.0874 -0.4039 0.5146 0.203 Uiso 0.25 1 calc R U P C -1
C14 C 0.107(7) -0.4281(15) 0.512(12) 0.37(5) Uiso 0.25 1 d G . P C -1
H14A H 0.1490 -0.3993 0.5358 0.440 Uiso 0.25 1 calc R U P C -1
C15 C 0.186(5) -0.4685(15) 0.490(7) 0.069(12) Uiso 0.25 1 d G . P C -1
H15A H 0.2811 -0.4666 0.4980 0.083 Uiso 0.25 1 calc R U P C -1
C16 C 0.124(6) -0.5116(15) 0.454(11) 0.24(4) Uiso 0.25 1 d DG . P C -1
H16A H 0.1767 -0.5386 0.4391 0.284 Uiso 0.25 1 calc R U P C -1
C17 C -0.018(6) -0.514(2) 0.442(10) 0.14(4) Uiso 0.25 1 d DG . P C -1
N2 N -0.086(11) -0.562(3) 0.46(3) 0.37(5) Uiso 0.25 1 d D . P C -1
H2A H -0.0369 -0.5870 0.4727 0.440 Uiso 0.25 1 calc R U P C -1
H2B H -0.1734 -0.5644 0.4490 0.440 Uiso 0.25 1 calc R U P C -1
O5 O 0.0000 -0.5000 -0.369(7) 0.087(14) Uiso 0.25 2 d S . P D 2

loop_
_atom_site_aniso_label
_atom_site_aniso_U_11
_atom_site_aniso_U_22
_atom_site_aniso_U_33
_atom_site_aniso_U_23
_atom_site_aniso_U_13
_atom_site_aniso_U_12
Eu1 0.01372(16) 0.0325(2) 0.01365(18) -0.0009(3) 0.000 0.000
C1 0.015(2) 0.024(3) 0.029(3) 0.002(2) 0.001(2) -0.0019(17)
C2 0.012(2) 0.025(3) 0.026(3) 0.000(2) 0.0004(18) -0.0007(18)
C3 0.013(3) 0.027(4) 0.022(4) 0.000(3) 0.000 0.000
C4 0.0197(18) 0.027(2) 0.025(2) -0.003(5) -0.005(5) -0.0037(14)
C5 0.026(4) 0.020(4) 0.021(4) 0.001(3) 0.000 0.000
C6 0.042(5) 0.027(4) 0.021(4) -0.001(3) 0.000 0.000
C7 0.027(5) 0.032(6) 0.044(8) -0.001(5) -0.007(5) -0.004(5)
C8 0.029(6) 0.031(7) 0.083(13) 0.004(7) -0.007(7) -0.004(5)
C9 0.032(7) 0.019(6) 0.083(12) -0.009(7) 0.005(7) -0.001(5)
C10 0.049(9) 0.035(7) 0.049(9) 0.014(7) -0.017(7) -0.005(6)
C11 0.045(7) 0.029(5) 0.063(9) -0.013(5) -0.040(10) 0.009(9)
N1 0.024(5) 0.032(5) 0.024(5) -0.001(4) -0.002(4) -0.008(4)
O1 0.0141(16) 0.042(2) 0.033(2) 0.0054(19) -0.0029(16) 0.0046(17)
O2 0.0187(16) 0.043(2) 0.026(3) -0.0082(17) 0.0016(14) 0.0012(15)
O3 0.050(4) 0.036(3) 0.014(3) 0.000(2) 0.000 0.000
O4 0.037(3) 0.049(4) 0.035(6) 0.002(3) 0.000 0.000
Cl1 0.064(3) 0.085(3) 0.106(5) 0.012(3) -0.019(3) -0.001(3)

loop_
_atom_type_symbol
_atom_type_description
_atom_type_scat_dispersion_real
_atom_type_scat_dispersion_imag
_atom_type_scat_source
C C 0.0033 0.0016 'International Tables Vol C Tables 4.2.6.8 and 6.1.1.4'
H H 0.0000 0.0000 'International Tables Vol C Tables 4.2.6.8 and 6.1.1.4'
N N 0.0061 0.0033 'International Tables Vol C Tables 4.2.6.8 and 6.1.1.4'
O O 0.0106 0.0060 'International Tables Vol C Tables 4.2.6.8 and 6.1.1.4'
Cl Cl 0.1484 0.1585 'International Tables Vol C Tables 4.2.6.8 and 6.1.1.4'
Eu Eu -0.1578 3.6682 'International Tables Vol C Tables 4.2.6.8 and 6.1.1.4'

loop_
_geom_angle_atom_site_label_1
_geom_angle_atom_site_label_2
_geom_angle_atom_site_label_3
_geom_angle
_geom_angle_site_symmetry_1
_geom_angle_site_symmetry_3
O3 Eu1 O3 148.13(19) . 6_444
O3 Eu1 O4 76.1(2) . .
O3 Eu1 O4 135.8(3) 6_444 .
O3 Eu1 O1 71.63(17) . 7_445
O3 Eu1 O1 81.70(17) 6_444 7_445
O4 Eu1 O1 132.97(17) . 7_445
O3 Eu1 O1 71.63(17) . 6_445
O3 Eu1 O1 81.70(17) 6_444 6_445
O4 Eu1 O1 132.97(17) . 6_445
O1 Eu1 O1 65.4(2) 7_445 6_445
O3 Eu1 O2 92.02(10) . .
O3 Eu1 O2 96.16(11) 6_444 .
O4 Eu1 O2 75.88(11) . .
O1 Eu1 O2 72.12(14) 7_445 .
O1 Eu1 O2 137.34(14) 6_445 .
O3 Eu1 O2 92.02(10) . 4_455
O3 Eu1 O2 96.17(11) 6_444 4_455
O4 Eu1 O2 75.87(11) . 4_455
O1 Eu1 O2 137.34(14) 7_445 4_455
O1 Eu1 O2 72.12(14) 6_445 4_455
O2 Eu1 O2 149.6(2) . 4_455
O3 Eu1 O1 136.01(14) . .
O3 Eu1 O1 68.83(17) 6_444 .
O4 Eu1 O1 73.38(19) . .
O1 Eu1 O1 108.73(15) 7_445 .
O1 Eu1 O1 150.52(12) 6_445 .
O2 Eu1 O1 50.27(12) . .
O2 Eu1 O1 110.01(13) 4_455 .
O3 Eu1 O1 136.01(14) . 4_455
O3 Eu1 O1 68.82(17) 6_444 4_455
O4 Eu1 O1 73.38(19) . 4_455
O1 Eu1 O1 150.52(12) 7_445 4_455
O1 Eu1 O1 108.73(15) 6_445 4_455
O2 Eu1 O1 110.01(13) . 4_455
O2 Eu1 O1 50.27(12) 4_455 4_455
O1 Eu1 O1 61.13(18) . 4_455
O3 Eu1 C1 114.73(13) . .
O3 Eu1 C1 81.35(14) 6_444 .
O4 Eu1 C1 73.97(14) . .
O1 Eu1 C1 89.50(15) 7_445 .
O1 Eu1 C1 151.44(15) 6_445 .
O2 Eu1 C1 24.76(15) . .
O2 Eu1 C1 132.57(14) 4_455 .
O1 Eu1 C1 25.54(15) . .
O1 Eu1 C1 86.15(15) 4_455 .
O3 Eu1 C1 114.73(13) . 4_455
O3 Eu1 C1 81.35(14) 6_444 4_455
O4 Eu1 C1 73.97(14) . 4_455
O1 Eu1 C1 151.44(15) 7_445 4_455
O1 Eu1 C1 89.50(15) 6_445 4_455
O2 Eu1 C1 132.57(14) . 4_455
O2 Eu1 C1 24.76(15) 4_455 4_455
O1 Eu1 C1 86.15(15) . 4_455
O1 Eu1 C1 25.54(15) 4_455 4_455
C1 Eu1 C1 110.4(2) . 4_455
O3 Eu1 Eu1 175.67(15) . 6_444
O3 Eu1 Eu1 36.20(16) 6_444 6_444
O4 Eu1 Eu1 99.59(19) . 6_444
O1 Eu1 Eu1 111.91(12) 7_445 6_444
O1 Eu1 Eu1 111.91(12) 6_445 6_444
O2 Eu1 Eu1 86.86(10) . 6_444
O2 Eu1 Eu1 86.86(10) 4_455 6_444
O1 Eu1 Eu1 41.14(9) . 6_444
O1 Eu1 Eu1 41.14(9) 4_455 6_444
C1 Eu1 Eu1 63.48(12) . 6_444
C1 Eu1 Eu1 63.48(12) 4_455 6_444
O2 C1 O1 121.6(5) . .
O2 C1 C2 119.1(5) . .
O1 C1 C2 119.2(5) . .
O2 C1 Eu1 57.8(3) . .
O1 C1 Eu1 63.9(3) . .
C2 C1 Eu1 176.3(4) . .
C3 C2 C4 120.0(5) . .
C3 C2 C1 118.7(5) . .
C4 C2 C1 121.2(4) . .
C2 C3 C2 119.8(8) 4 .
C5 C4 C2 119.7(6) . .
C4 C5 C4 120.6(10) . 4
C4 C5 C6 119.7(5) . .
C4 C5 C6 119.7(5) 4 .
N1 C6 C5 110.0(7) . .
C8 C7 N1 120.0 . .
C9 C8 C7 120.0 . .
C8 C9 C10 120.0 . .
C9 C10 C11 120.0 . .
N1 C11 C10 120.0 . .
C11 N1 C7 120.0 . .
C11 N1 C6 116.4(5) . .
C7 N1 C6 123.5(5) . .
C1 O1 Eu1 144.9(4) . 6_444
C1 O1 Eu1 90.6(4) . .
Eu1 O1 Eu1 94.52(14) 6_444 .
C1 O2 Eu1 97.4(3) . .
Eu1 O3 Eu1 107.6(2) . 6_445
C13 C12 C17 120.0 . .
C14 C13 C12 120.0 . .
C15 C14 C13 120.0 . .
C14 C15 C16 120.0 . .
C17 C16 C15 120.0 . .
C16 C17 C12 120.0 . .
C16 C17 N2 119(3) . .
C12 C17 N2 119(3) . .

loop_
_geom_bond_atom_site_label_1
_geom_bond_atom_site_label_2
_geom_bond_distance
_geom_bond_site_symmetry_2
Eu1 O3 2.316(6) .
Eu1 O3 2.317(6) 6_444
Eu1 O4 2.464(7) .
Eu1 O1 2.467(4) 7_445
Eu1 O1 2.467(4) 6_445
Eu1 O2 2.491(4) .
Eu1 O2 2.491(4) 4_455
Eu1 O1 2.621(5) .
Eu1 O1 2.621(5) 4_455
Eu1 C1 2.918(5) .
Eu1 C1 2.918(5) 4_455
Eu1 Eu1 3.7382(2) 6_444
C1 O2 1.232(7) .
C1 O1 1.258(7) .
C1 C2 1.504(7) .
C2 C3 1.394(6) .
C2 C4 1.405(13) .
C3 C2 1.394(6) 4
C4 C5 1.387(8) .
C5 C4 1.387(8) 4
C5 C6 1.506(12) .
C6 N1 1.502(9) .
C7 C8 1.3900 .
C7 N1 1.3900 .
C8 C9 1.3900 .
C9 C10 1.3900 .
C10 C11 1.3900 .
C11 N1 1.3900 .
O1 Eu1 2.467(4) 6_444
O3 Eu1 2.317(6) 6_445
C12 C13 1.3900 .
C12 C17 1.3900 .
C13 C14 1.3900 .
C14 C15 1.3900 .
C15 C16 1.3900 .
C16 C17 1.3900 .
C17 N2 1.51(2) .
